data_7018413
loop_
_publ_author_name
'Sun, Hongsui'
'Ritch, Jamie S.'
'Hayes, Paul G.'

_publ_section_title
;
 Ring-opening polymerisation of rac-lactide mediated by cationic zinc
 complexes featuring P-stereogenic bisphosphinimine ligands.
;
_journal_issue 13
_journal_name_full 'Dalton transactions (Cambridge, England : 2003)'
_journal_page_first 3701
_journal_page_last 3713
_journal_paper_doi 10.1039/c2dt11954d
_journal_volume 41
_journal_year 2012
_chemical_formula_sum 'C35 H44 B2 O2 P2'
_chemical_formula_weight 580.26
_chemical_name_systematic
;

?

;
_space_group_IT_number 4
_symmetry_cell_setting monoclinic
_symmetry_space_group_name_Hall 'P 2yb'
_symmetry_space_group_name_H-M 'P 1 21 1'
_atom_sites_solution_hydrogens geom
_atom_sites_solution_primary direct
_atom_sites_solution_secondary difmap
_audit_creation_method SHELXL-97
_cell_angle_alpha 90.00
_cell_angle_beta 109.266(2)
_cell_angle_gamma 90.00
_cell_formula_units_Z 2
_cell_length_a 8.866(2)
_cell_length_b 15.561(4)
_cell_length_c 12.610(3)
_cell_measurement_reflns_used 9887
_cell_measurement_temperature 173(2)
_cell_measurement_theta_max 27.49
_cell_measurement_theta_min 2.47
_cell_volume 1642.3(7)
_computing_cell_refinement 'Bruker SAINT'
_computing_data_collection 'Bruker APEX2'
_computing_data_reduction 'Bruker SAINT'
_computing_molecular_graphics 'Bruker SHELXTL'
_computing_publication_material 'Bruker SHELXTL'
_computing_structure_refinement 'SHELXL-97 (Sheldrick, 1997)'
_computing_structure_solution 'SHELXS-97 (Sheldrick, 1990)'
_diffrn_ambient_temperature 173(2)
_diffrn_measured_fraction_theta_full 1.000
_diffrn_measured_fraction_theta_max 0.998
_diffrn_measurement_device_type 'Bruker APEX-II CCD'
_diffrn_measurement_method '\f and \w scans'
_diffrn_radiation_monochromator graphite
_diffrn_radiation_source 'fine-focus sealed tube'
_diffrn_radiation_type MoK\a
_diffrn_radiation_wavelength 0.71073
_diffrn_reflns_av_R_equivalents 0.0130
_diffrn_reflns_av_sigmaI/netI 0.0130
_diffrn_reflns_limit_h_max 11
_diffrn_reflns_limit_h_min -11
_diffrn_reflns_limit_k_max 20
_diffrn_reflns_limit_k_min -20
_diffrn_reflns_limit_l_max 16
_diffrn_reflns_limit_l_min -16
_diffrn_reflns_number 23762
_diffrn_reflns_theta_full 25.00
_diffrn_reflns_theta_max 27.51
_diffrn_reflns_theta_min 1.71
_exptl_absorpt_coefficient_mu 0.162
_exptl_absorpt_correction_T_max 0.9402
_exptl_absorpt_correction_T_min 0.9186
_exptl_absorpt_correction_type multi-scan
_exptl_absorpt_process_details 'SADABS (Bruker, 2008)'
_exptl_crystal_colour colorless
_exptl_crystal_density_diffrn 1.173
_exptl_crystal_density_method 'not measured'
_exptl_crystal_description block
_exptl_crystal_F_000 620
_exptl_crystal_size_max 0.53
_exptl_crystal_size_mid 0.40
_exptl_crystal_size_min 0.39
_refine_diff_density_max 0.385
_refine_diff_density_min -0.319
_refine_diff_density_rms 0.047
_refine_ls_abs_structure_details 'Flack H D (1983), Acta Cryst. A39, 876-881'
_refine_ls_abs_structure_Flack 0.03(5)
_refine_ls_extinction_method none
_refine_ls_goodness_of_fit_ref 1.059
_refine_ls_hydrogen_treatment constr
_refine_ls_matrix_type full
_refine_ls_number_parameters 376
_refine_ls_number_reflns 7512
_refine_ls_number_restraints 1
_refine_ls_restrained_S_all 1.059
_refine_ls_R_factor_all 0.0294
_refine_ls_R_factor_gt 0.0289
_refine_ls_shift/su_max 0.000
_refine_ls_shift/su_mean 0.000
_refine_ls_structure_factor_coef Fsqd
_refine_ls_weighting_details 'calc w=1/[\s^2^(Fo^2^)+(0.0594P)^2^+0.2092P] where P=(Fo^2^+2Fc^2^)/3'
_refine_ls_weighting_scheme calc
_refine_ls_wR_factor_gt 0.0851
_refine_ls_wR_factor_ref 0.0857
_reflns_number_gt 7393
_reflns_number_total 7512
_reflns_threshold_expression >2sigma(I)
_cod_data_source_file c2dt11954d.txt
_cod_data_source_block ph10043_0m
_cod_depositor_comments
;
The following automatic conversions were performed:

'_symmetry_cell_setting' value 'Monoclinic' changed to 'monoclinic'
according to /home/saulius/struct/CIF-dictionaries/cif_core.dic
dictionary named 'cif_core.dic' version 2.4.1 from 2010-06-29.

Automatic conversion script
Id: cif_fix_values 1715 2011-07-08 13:25:40Z adriana 
;
_cod_original_cell_volume 1642.3(6)
_cod_original_sg_symbol_H-M P2(1)
_cod_database_code 7018413

loop_
_symmetry_equiv_pos_as_xyz
'x, y, z'
'-x, y+1/2, -z'

loop_
_atom_site_label
_atom_site_type_symbol
_atom_site_fract_x
_atom_site_fract_y
_atom_site_fract_z
_atom_site_U_iso_or_equiv
_atom_site_adp_type
_atom_site_occupancy
_atom_site_symmetry_multiplicity
_atom_site_calc_flag
_atom_site_refinement_flags
P1 P 0.18794(4) 0.25628(2) 0.42730(3) 0.02262(8) Uani 1 1 d .
P2 P 0.14677(4) 0.05711(2) 0.01799(3) 0.03035(9) Uani 1 1 d .
O1 O 0.20118(11) 0.08628(6) 0.28309(8) 0.02571(19) Uani 1 1 d .
O2 O 0.28463(11) 0.30498(6) 0.54150(8) 0.02628(19) Uani 1 1 d .
B1 B -0.03553(18) 0.27631(11) 0.37204(14) 0.0316(3) Uani 1 1 d .
H1A H -0.0810 0.2653 0.4318 0.047 Uiso 1 1 calc R
H1B H -0.0852 0.2379 0.3085 0.047 Uiso 1 1 calc R
H1C H -0.0559 0.3362 0.3472 0.047 Uiso 1 1 calc R
B2 B 0.2779(2) 0.14658(11) 0.07279(13) 0.0317(3) Uani 1 1 d .
H2A H 0.2570 0.1698 0.1388 0.048 Uiso 1 1 calc R
H2B H 0.2588 0.1913 0.0151 0.048 Uiso 1 1 calc R
H2C H 0.3891 0.1273 0.0942 0.048 Uiso 1 1 calc R
C1 C 0.23547(15) 0.14603(8) 0.47065(11) 0.0251(2) Uani 1 1 d .
C2 C 0.26264(19) 0.12277(10) 0.58247(12) 0.0316(3) Uani 1 1 d .
H2 H 0.2663 0.1665 0.6358 0.038 Uiso 1 1 calc R
C3 C 0.28460(19) 0.03739(10) 0.61846(13) 0.0369(3) Uani 1 1 d .
H3 H 0.3020 0.0243 0.6952 0.044 Uiso 1 1 calc R
C4 C 0.28140(18) -0.02846(10) 0.54397(13) 0.0343(3) Uani 1 1 d .
H4 H 0.2963 -0.0865 0.5685 0.041 Uiso 1 1 calc R
C5 C 0.25577(16) -0.00737(9) 0.43196(12) 0.0280(3) Uani 1 1 d .
C6 C 0.23102(15) 0.07852(8) 0.39807(11) 0.0247(2) Uani 1 1 d .
C7 C 0.24272(16) -0.05608(9) 0.33200(13) 0.0293(3) Uani 1 1 d .
C8 C 0.25544(18) -0.14339(9) 0.30867(16) 0.0361(3) Uani 1 1 d .
H8 H 0.2800 -0.1851 0.3670 0.043 Uiso 1 1 calc R
C9 C 0.2313(2) -0.16719(10) 0.19903(17) 0.0413(4) Uani 1 1 d .
H9 H 0.2388 -0.2261 0.1817 0.050 Uiso 1 1 calc R
C10 C 0.19616(18) -0.10624(10) 0.11279(15) 0.0368(3) Uani 1 1 d .
H10 H 0.1798 -0.1250 0.0381 0.044 Uiso 1 1 calc R
C11 C 0.18436(16) -0.01844(9) 0.13308(13) 0.0297(3) Uani 1 1 d .
C12 C 0.20819(16) 0.00337(8) 0.24427(12) 0.0268(3) Uani 1 1 d .
C13 C 0.1864(3) 0.01061(15) -0.11128(17) 0.0574(5) Uani 1 1 d .
H13A H 0.1182 -0.0397 -0.1384 0.086 Uiso 1 1 calc R
H13B H 0.2989 -0.0064 -0.0908 0.086 Uiso 1 1 calc R
H13C H 0.1625 0.0542 -0.1706 0.086 Uiso 1 1 calc R
C14 C -0.05612(18) 0.09514(10) -0.01050(13) 0.0334(3) Uani 1 1 d .
C15 C -0.1018(2) 0.14609(14) 0.06464(15) 0.0494(4) Uani 1 1 d .
H15 H -0.0245 0.1643 0.1330 0.059 Uiso 1 1 calc R
C16 C -0.2620(3) 0.17040(16) 0.03899(17) 0.0586(5) Uani 1 1 d .
H16 H -0.2934 0.2049 0.0903 0.070 Uiso 1 1 calc R
C17 C -0.3733(2) 0.14469(14) -0.05955(19) 0.0535(5) Uani 1 1 d .
H17 H -0.4821 0.1605 -0.0759 0.064 Uiso 1 1 calc R
C18 C -0.3280(2) 0.09593(13) -0.13516(19) 0.0536(5) Uani 1 1 d .
H18 H -0.4055 0.0791 -0.2041 0.064 Uiso 1 1 calc R
C19 C -0.1708(2) 0.07144(11) -0.11117(14) 0.0418(4) Uani 1 1 d .
H19 H -0.1407 0.0381 -0.1640 0.050 Uiso 1 1 calc R
C20 C 0.29018(16) 0.28219(8) 0.32906(11) 0.0242(2) Uani 1 1 d .
C21 C 0.21096(19) 0.32982(10) 0.23289(12) 0.0328(3) Uani 1 1 d .
H21 H 0.1006 0.3426 0.2150 0.039 Uiso 1 1 calc R
C22 C 0.2937(2) 0.35836(10) 0.16355(14) 0.0394(3) Uani 1 1 d .
H22 H 0.2394 0.3904 0.0979 0.047 Uiso 1 1 calc R
C23 C 0.4547(2) 0.34055(10) 0.18934(14) 0.0385(3) Uani 1 1 d .
H23 H 0.5115 0.3617 0.1427 0.046 Uiso 1 1 calc R
C24 C 0.53317(18) 0.29160(11) 0.28369(14) 0.0365(3) Uani 1 1 d .
H24 H 0.6429 0.2778 0.3002 0.044 Uiso 1 1 calc R
C25 C 0.45166(16) 0.26280(9) 0.35368(11) 0.0290(3) Uani 1 1 d .
H25 H 0.5059 0.2298 0.4185 0.035 Uiso 1 1 calc R
C26 C 0.22981(16) 0.38966(8) 0.56588(11) 0.0254(2) Uani 1 1 d .
H26 H 0.1130 0.3866 0.5551 0.030 Uiso 1 1 calc R
C27 C 0.25776(18) 0.45711(9) 0.48729(12) 0.0310(3) Uani 1 1 d .
H27A H 0.1950 0.4422 0.4088 0.037 Uiso 1 1 calc R
H27B H 0.3722 0.4575 0.4940 0.037 Uiso 1 1 calc R
C28 C 0.2092(2) 0.54651(10) 0.51470(13) 0.0364(3) Uani 1 1 d .
H28 H 0.0921 0.5459 0.5032 0.044 Uiso 1 1 calc R
C29 C 0.2982(2) 0.56714(10) 0.63770(14) 0.0411(3) Uani 1 1 d .
H29A H 0.4142 0.5708 0.6498 0.049 Uiso 1 1 calc R
H29B H 0.2627 0.6237 0.6564 0.049 Uiso 1 1 calc R
C30 C 0.2686(2) 0.49887(10) 0.71516(13) 0.0375(3) Uani 1 1 d .
H30A H 0.1533 0.4974 0.7061 0.045 Uiso 1 1 calc R
H30B H 0.3281 0.5140 0.7942 0.045 Uiso 1 1 calc R
C31 C 0.32161(16) 0.40973(9) 0.68907(11) 0.0269(3) Uani 1 1 d .
H31 H 0.4370 0.4145 0.6961 0.032 Uiso 1 1 calc R
C32 C 0.30892(17) 0.33754(10) 0.76968(12) 0.0314(3) Uani 1 1 d .
H32 H 0.3638 0.2858 0.7527 0.038 Uiso 1 1 calc R
C33 C 0.3955(2) 0.36182(13) 0.89267(13) 0.0414(4) Uani 1 1 d .
H33A H 0.3332 0.4053 0.9163 0.062 Uiso 1 1 calc R
H33B H 0.5013 0.3850 0.9003 0.062 Uiso 1 1 calc R
H33C H 0.4073 0.3106 0.9400 0.062 Uiso 1 1 calc R
C34 C 0.1377(2) 0.31164(14) 0.75580(15) 0.0477(4) Uani 1 1 d .
H34A H 0.1385 0.2650 0.8082 0.072 Uiso 1 1 calc R
H34B H 0.0842 0.2921 0.6786 0.072 Uiso 1 1 calc R
H34C H 0.0803 0.3612 0.7717 0.072 Uiso 1 1 calc R
C35 C 0.2401(3) 0.61325(11) 0.43527(17) 0.0523(5) Uani 1 1 d .
H35A H 0.2173 0.6708 0.4576 0.078 Uiso 1 1 calc R
H35B H 0.1708 0.6015 0.3583 0.078 Uiso 1 1 calc R
H35C H 0.3522 0.6102 0.4390 0.078 Uiso 1 1 calc R

loop_
_atom_site_aniso_label
_atom_site_aniso_U_11
_atom_site_aniso_U_22
_atom_site_aniso_U_33
_atom_site_aniso_U_23
_atom_site_aniso_U_13
_atom_site_aniso_U_12
P1 0.02410(14) 0.02227(14) 0.02098(14) -0.00017(11) 0.00675(11) 0.00139(11)
P2 0.03378(17) 0.03231(17) 0.02794(16) -0.00888(14) 0.01420(13) -0.00673(14)
O1 0.0326(5) 0.0208(4) 0.0250(4) -0.0013(3) 0.0111(4) -0.0004(3)
O2 0.0293(4) 0.0249(4) 0.0228(4) -0.0029(3) 0.0062(3) 0.0037(4)
B1 0.0239(6) 0.0371(8) 0.0327(7) -0.0008(6) 0.0080(6) 0.0008(6)
B2 0.0402(8) 0.0312(8) 0.0277(7) -0.0069(6) 0.0165(6) -0.0154(7)
C1 0.0266(6) 0.0235(6) 0.0244(6) 0.0029(5) 0.0073(5) 0.0007(5)
C2 0.0375(7) 0.0328(7) 0.0240(6) 0.0027(5) 0.0096(6) 0.0012(6)
C3 0.0420(8) 0.0382(8) 0.0300(7) 0.0121(6) 0.0112(6) 0.0037(6)
C4 0.0364(7) 0.0297(7) 0.0368(7) 0.0129(6) 0.0119(6) 0.0041(6)
C5 0.0259(6) 0.0237(6) 0.0348(7) 0.0041(5) 0.0107(5) 0.0009(5)
C6 0.0250(6) 0.0244(6) 0.0250(6) 0.0030(5) 0.0086(5) -0.0002(5)
C7 0.0260(6) 0.0239(6) 0.0405(7) 0.0015(5) 0.0143(5) -0.0005(5)
C8 0.0335(7) 0.0234(7) 0.0556(9) 0.0008(6) 0.0202(7) 0.0011(5)
C9 0.0409(8) 0.0227(6) 0.0683(11) -0.0097(7) 0.0286(8) -0.0029(6)
C10 0.0362(7) 0.0297(7) 0.0501(9) -0.0141(6) 0.0216(7) -0.0058(6)
C11 0.0282(6) 0.0273(7) 0.0366(7) -0.0069(6) 0.0148(5) -0.0036(5)
C12 0.0256(6) 0.0213(6) 0.0359(7) -0.0044(5) 0.0132(5) -0.0015(5)
C13 0.0657(12) 0.0682(13) 0.0453(10) -0.0234(9) 0.0280(9) -0.0089(10)
C14 0.0338(7) 0.0341(7) 0.0343(7) 0.0026(6) 0.0139(6) -0.0016(6)
C15 0.0486(9) 0.0658(12) 0.0340(8) -0.0038(8) 0.0139(7) 0.0144(9)
C16 0.0590(12) 0.0766(14) 0.0468(10) 0.0084(10) 0.0265(9) 0.0254(11)
C17 0.0410(9) 0.0558(11) 0.0653(12) 0.0184(10) 0.0198(9) 0.0106(8)
C18 0.0420(9) 0.0479(10) 0.0601(12) 0.0018(9) 0.0021(8) -0.0036(8)
C19 0.0435(8) 0.0354(8) 0.0431(8) -0.0053(7) 0.0097(7) -0.0060(7)
C20 0.0282(6) 0.0213(5) 0.0239(6) -0.0015(4) 0.0096(5) -0.0004(4)
C21 0.0397(7) 0.0305(7) 0.0294(6) 0.0035(5) 0.0131(6) 0.0101(6)
C22 0.0616(10) 0.0285(7) 0.0319(7) 0.0056(6) 0.0208(7) 0.0056(7)
C23 0.0543(9) 0.0324(7) 0.0378(8) -0.0077(6) 0.0271(7) -0.0135(7)
C24 0.0317(7) 0.0394(8) 0.0406(8) -0.0122(6) 0.0151(6) -0.0111(6)
C25 0.0272(6) 0.0298(6) 0.0284(6) -0.0038(5) 0.0070(5) -0.0019(5)
C26 0.0267(6) 0.0239(6) 0.0251(6) -0.0040(5) 0.0079(5) 0.0015(5)
C27 0.0376(7) 0.0275(6) 0.0282(6) -0.0019(5) 0.0113(5) 0.0007(5)
C28 0.0463(8) 0.0260(7) 0.0359(7) -0.0008(6) 0.0121(6) 0.0033(6)
C29 0.0555(9) 0.0271(7) 0.0398(8) -0.0064(6) 0.0146(7) 0.0010(7)
C30 0.0481(8) 0.0354(8) 0.0300(7) -0.0074(6) 0.0143(6) 0.0039(6)
C31 0.0270(6) 0.0310(7) 0.0235(6) -0.0046(5) 0.0095(5) 0.0004(5)
C32 0.0313(6) 0.0367(7) 0.0269(6) -0.0008(5) 0.0107(5) 0.0003(6)
C33 0.0441(8) 0.0543(10) 0.0261(7) -0.0022(7) 0.0118(6) 0.0007(7)
C34 0.0380(8) 0.0631(11) 0.0427(9) 0.0078(8) 0.0143(7) -0.0114(8)
C35 0.0812(14) 0.0289(8) 0.0437(9) 0.0022(7) 0.0167(9) -0.0005(8)

loop_
_atom_type_symbol
_atom_type_description
_atom_type_scat_dispersion_real
_atom_type_scat_dispersion_imag
_atom_type_scat_source
C C 0.0033 0.0016 'International Tables Vol C Tables 4.2.6.8 and 6.1.1.4'
H H 0.0000 0.0000 'International Tables Vol C Tables 4.2.6.8 and 6.1.1.4'
B B 0.0013 0.0007 'International Tables Vol C Tables 4.2.6.8 and 6.1.1.4'
O O 0.0106 0.0060 'International Tables Vol C Tables 4.2.6.8 and 6.1.1.4'
P P 0.1023 0.0942 'International Tables Vol C Tables 4.2.6.8 and 6.1.1.4'

loop_
_geom_angle_atom_site_label_1
_geom_angle_atom_site_label_2
_geom_angle_atom_site_label_3
_geom_angle
O2 P1 C20 105.67(6)
O2 P1 C1 100.07(6)
C20 P1 C1 107.44(6)
O2 P1 B1 115.89(6)
C20 P1 B1 114.29(7)
C1 P1 B1 112.22(7)
B2 P2 C11 105.66(7)
B2 P2 C14 107.25(8)
C11 P2 C14 106.19(7)
B2 P2 C13 109.99(9)
C11 P2 C13 113.52(9)
C14 P2 C13 113.73(9)
C12 O1 C6 105.76(10)
C26 O2 P1 119.70(8)
P1 B1 H1A 109.5
P1 B1 H1B 109.5
H1A B1 H1B 109.5
P1 B1 H1C 109.5
H1A B1 H1C 109.5
H1B B1 H1C 109.5
P2 B2 H2A 109.5
P2 B2 H2B 109.5
H2A B2 H2B 109.5
P2 B2 H2C 109.5
H2A B2 H2C 109.5
H2B B2 H2C 109.5
C6 C1 C2 115.34(12)
C6 C1 P1 124.54(10)
C2 C1 P1 119.76(11)
C3 C2 C1 122.23(14)
C3 C2 H2 118.9
C1 C2 H2 118.9
C4 C3 C2 120.95(14)
C4 C3 H3 119.5
C2 C3 H3 119.5
C3 C4 C5 118.26(13)
C3 C4 H4 120.9
C5 C4 H4 120.9
C4 C5 C6 119.43(13)
C4 C5 C7 134.52(14)
C6 C5 C7 106.02(12)
C1 C6 O1 125.25(11)
C1 C6 C5 123.75(12)
O1 C6 C5 111.00(11)
C12 C7 C8 119.17(14)
C12 C7 C5 106.12(12)
C8 C7 C5 134.71(15)
C9 C8 C7 118.31(15)
C9 C8 H8 120.8
C7 C8 H8 120.8
C8 C9 C10 121.25(14)
C8 C9 H9 119.4
C10 C9 H9 119.4
C9 C10 C11 122.05(15)
C9 C10 H10 119.0
C11 C10 H10 119.0
C12 C11 C10 115.28(14)
C12 C11 P2 125.21(11)
C10 C11 P2 119.47(12)
O1 C12 C11 124.97(13)
O1 C12 C7 111.09(12)
C11 C12 C7 123.94(13)
P2 C13 H13A 109.5
P2 C13 H13B 109.5
H13A C13 H13B 109.5
P2 C13 H13C 109.5
H13A C13 H13C 109.5
H13B C13 H13C 109.5
C19 C14 C15 118.88(15)
C19 C14 P2 118.28(12)
C15 C14 P2 122.84(13)
C14 C15 C16 119.75(18)
C14 C15 H15 120.1
C16 C15 H15 120.1
C17 C16 C15 120.24(19)
C17 C16 H16 119.9
C15 C16 H16 119.9
C16 C17 C18 120.17(18)
C16 C17 H17 119.9
C18 C17 H17 119.9
C17 C18 C19 120.30(18)
C17 C18 H18 119.9
C19 C18 H18 119.9
C18 C19 C14 120.62(17)
C18 C19 H19 119.7
C14 C19 H19 119.7
C25 C20 C21 119.56(13)
C25 C20 P1 120.67(10)
C21 C20 P1 119.45(11)
C22 C21 C20 119.90(14)
C22 C21 H21 120.1
C20 C21 H21 120.1
C23 C22 C21 120.46(15)
C23 C22 H22 119.8
C21 C22 H22 119.8
C22 C23 C24 119.80(14)
C22 C23 H23 120.1
C24 C23 H23 120.1
C25 C24 C23 120.19(14)
C25 C24 H24 119.9
C23 C24 H24 119.9
C24 C25 C20 120.06(13)
C24 C25 H25 120.0
C20 C25 H25 120.0
O2 C26 C27 110.26(11)
O2 C26 C31 107.05(10)
C27 C26 C31 112.01(11)
O2 C26 H26 109.2
C27 C26 H26 109.2
C31 C26 H26 109.2
C26 C27 C28 111.26(12)
C26 C27 H27A 109.4
C28 C27 H27A 109.4
C26 C27 H27B 109.4
C28 C27 H27B 109.4
H27A C27 H27B 108.0
C29 C28 C27 109.38(13)
C29 C28 C35 112.27(14)
C27 C28 C35 110.20(14)
C29 C28 H28 108.3
C27 C28 H28 108.3
C35 C28 H28 108.3
C30 C29 C28 111.38(14)
C30 C29 H29A 109.4
C28 C29 H29A 109.4
C30 C29 H29B 109.4
C28 C29 H29B 109.4
H29A C29 H29B 108.0
C29 C30 C31 111.27(13)
C29 C30 H30A 109.4
C31 C30 H30A 109.4
C29 C30 H30B 109.4
C31 C30 H30B 109.4
H30A C30 H30B 108.0
C26 C31 C30 107.72(11)
C26 C31 C32 112.97(11)
C30 C31 C32 114.99(12)
C26 C31 H31 106.9
C30 C31 H31 106.9
C32 C31 H31 106.9
C34 C32 C33 109.19(13)
C34 C32 C31 113.77(13)
C33 C32 C31 111.45(13)
C34 C32 H32 107.4
C33 C32 H32 107.4
C31 C32 H32 107.4
C32 C33 H33A 109.5
C32 C33 H33B 109.5
H33A C33 H33B 109.5
C32 C33 H33C 109.5
H33A C33 H33C 109.5
H33B C33 H33C 109.5
C32 C34 H34A 109.5
C32 C34 H34B 109.5
H34A C34 H34B 109.5
C32 C34 H34C 109.5
H34A C34 H34C 109.5
H34B C34 H34C 109.5
C28 C35 H35A 109.5
C28 C35 H35B 109.5
H35A C35 H35B 109.5
C28 C35 H35C 109.5
H35A C35 H35C 109.5
H35B C35 H35C 109.5

loop_
_geom_bond_atom_site_label_1
_geom_bond_atom_site_label_2
_geom_bond_distance
P1 O2 1.6027(10)
P1 C20 1.8054(14)
P1 C1 1.8076(14)
P1 B1 1.8967(16)
P2 B2 1.7990(16)
P2 C11 1.8111(16)
P2 C14 1.8134(16)
P2 C13 1.9191(19)
O1 C12 1.3887(15)
O1 C6 1.3905(16)
O2 C26 1.4716(15)
B1 H1A 0.9800
B1 H1B 0.9800
B1 H1C 0.9800
B2 H2A 0.9800
B2 H2B 0.9800
B2 H2C 0.9800
C1 C6 1.3853(18)
C1 C2 1.3976(19)
C2 C3 1.397(2)
C2 H2 0.9500
C3 C4 1.384(2)
C3 H3 0.9500
C4 C5 1.394(2)
C4 H4 0.9500
C5 C6 1.3983(18)
C5 C7 1.442(2)
C7 C12 1.396(2)
C7 C8 1.402(2)
C8 C9 1.378(3)
C8 H8 0.9500
C9 C10 1.398(3)
C9 H9 0.9500
C10 C11 1.400(2)
C10 H10 0.9500
C11 C12 1.389(2)
C13 H13A 0.9800
C13 H13B 0.9800
C13 H13C 0.9800
C14 C19 1.389(2)
C14 C15 1.394(2)
C15 C16 1.401(3)
C15 H15 0.9500
C16 C17 1.367(3)
C16 H16 0.9500
C17 C18 1.378(3)
C17 H17 0.9500
C18 C19 1.379(3)
C18 H18 0.9500
C19 H19 0.9500
C20 C25 1.3942(18)
C20 C21 1.3969(19)
C21 C22 1.387(2)
C21 H21 0.9500
C22 C23 1.384(3)
C22 H22 0.9500
C23 C24 1.391(2)
C23 H23 0.9500
C24 C25 1.387(2)
C24 H24 0.9500
C25 H25 0.9500
C26 C27 1.519(2)
C26 C31 1.5294(18)
C26 H26 1.0000
C27 C28 1.529(2)
C27 H27A 0.9900
C27 H27B 0.9900
C28 C29 1.524(2)
C28 C35 1.529(2)
C28 H28 1.0000
C29 C30 1.524(2)
C29 H29A 0.9900
C29 H29B 0.9900
C30 C31 1.535(2)
C30 H30A 0.9900
C30 H30B 0.9900
C31 C32 1.544(2)
C31 H31 1.0000
C32 C34 1.524(2)
C32 C33 1.533(2)
C32 H32 1.0000
C33 H33A 0.9800
C33 H33B 0.9800
C33 H33C 0.9800
C34 H34A 0.9800
C34 H34B 0.9800
C34 H34C 0.9800
C35 H35A 0.9800
C35 H35B 0.9800
C35 H35C 0.9800

loop_
_geom_torsion_atom_site_label_1
_geom_torsion_atom_site_label_2
_geom_torsion_atom_site_label_3
_geom_torsion_atom_site_label_4
_geom_torsion
C20 P1 O2 C26 95.82(10)
C1 P1 O2 C26 -152.72(10)
B1 P1 O2 C26 -31.85(12)
O2 P1 C1 C6 -156.42(11)
C20 P1 C1 C6 -46.34(13)
B1 P1 C1 C6 80.11(13)
O2 P1 C1 C2 30.83(13)
C20 P1 C1 C2 140.91(12)
B1 P1 C1 C2 -92.64(13)
C6 C1 C2 C3 0.3(2)
P1 C1 C2 C3 173.72(12)
C1 C2 C3 C4 0.5(3)
C2 C3 C4 C5 0.0(2)
C3 C4 C5 C6 -1.3(2)
C3 C4 C5 C7 -179.10(15)
C2 C1 C6 O1 178.04(12)
P1 C1 C6 O1 5.01(19)
C2 C1 C6 C5 -1.68(19)
P1 C1 C6 C5 -174.71(11)
C12 O1 C6 C1 179.97(12)
C12 O1 C6 C5 -0.29(14)
C4 C5 C6 C1 2.2(2)
C7 C5 C6 C1 -179.41(12)
C4 C5 C6 O1 -177.53(12)
C7 C5 C6 O1 0.83(15)
C4 C5 C7 C12 176.96(15)
C6 C5 C7 C12 -1.04(15)
C4 C5 C7 C8 -2.3(3)
C6 C5 C7 C8 179.66(16)
C12 C7 C8 C9 -0.7(2)
C5 C7 C8 C9 178.50(15)
C7 C8 C9 C10 0.4(2)
C8 C9 C10 C11 0.3(2)
C9 C10 C11 C12 -0.7(2)
C9 C10 C11 P2 177.39(12)
B2 P2 C11 C12 40.74(14)
C14 P2 C11 C12 -72.97(13)
C13 P2 C11 C12 161.35(13)
B2 P2 C11 C10 -137.17(12)
C14 P2 C11 C10 109.13(12)
C13 P2 C11 C10 -16.56(15)
C6 O1 C12 C11 179.64(12)
C6 O1 C12 C7 -0.41(15)
C10 C11 C12 O1 -179.64(12)
P2 C11 C12 O1 2.4(2)
C10 C11 C12 C7 0.4(2)
P2 C11 C12 C7 -177.57(11)
C8 C7 C12 O1 -179.65(12)
C5 C7 C12 O1 0.91(15)
C8 C7 C12 C11 0.3(2)
C5 C7 C12 C11 -179.13(13)
B2 P2 C14 C19 135.63(13)
C11 P2 C14 C19 -111.76(13)
C13 P2 C14 C19 13.80(16)
B2 P2 C14 C15 -45.10(16)
C11 P2 C14 C15 67.50(16)
C13 P2 C14 C15 -166.94(16)
C19 C14 C15 C16 1.7(3)
P2 C14 C15 C16 -177.53(16)
C14 C15 C16 C17 -0.3(3)
C15 C16 C17 C18 -1.1(3)
C16 C17 C18 C19 1.1(3)
C17 C18 C19 C14 0.3(3)
C15 C14 C19 C18 -1.7(3)
P2 C14 C19 C18 177.57(14)
O2 P1 C20 C25 57.81(12)
C1 P1 C20 C25 -48.35(12)
B1 P1 C20 C25 -173.57(11)
O2 P1 C20 C21 -115.66(11)
C1 P1 C20 C21 138.17(11)
B1 P1 C20 C21 12.96(14)
C25 C20 C21 C22 -0.8(2)
P1 C20 C21 C22 172.72(12)
C20 C21 C22 C23 -0.5(2)
C21 C22 C23 C24 1.9(2)
C22 C23 C24 C25 -1.9(2)
C23 C24 C25 C20 0.6(2)
C21 C20 C25 C24 0.8(2)
P1 C20 C25 C24 -172.70(11)
P1 O2 C26 C27 -70.13(13)
P1 O2 C26 C31 167.79(9)
O2 C26 C27 C28 -177.23(11)
C31 C26 C27 C28 -58.12(16)
C26 C27 C28 C29 55.54(17)
C26 C27 C28 C35 179.42(14)
C27 C28 C29 C30 -56.14(18)
C35 C28 C29 C30 -178.80(15)
C28 C29 C30 C31 58.89(18)
O2 C26 C31 C30 178.72(11)
C27 C26 C31 C30 57.74(15)
O2 C26 C31 C32 -53.17(14)
C27 C26 C31 C32 -174.15(11)
C29 C30 C31 C26 -57.83(17)
C29 C30 C31 C32 175.24(12)
C26 C31 C32 C34 -53.25(17)
C30 C31 C32 C34 70.96(18)
C26 C31 C32 C33 -177.23(12)
C30 C31 C32 C33 -53.02(17)
